data_7114439
loop_
_publ_author_name
'Lehaire, Marie-Line'
'Scopelliti, Rosario'
'Severin, Kay'

_publ_section_title
;
 Encapsulation of molecular Na2SiF6 by two metallacrown complexes
;
_journal_issue 23
_journal_name_full 'Chemical Communications'
_journal_page_first 2766
_journal_paper_doi 10.1039/b208996c
_journal_year 2002
_chemical_formula_moiety 'C45 H51 B F4 N3 Na O6 Ru3, 2(C6 H6), 0.5(C5 H12)'
_chemical_formula_sum 'C59.5 H69 B F4 N3 Na O6 Ru3'
_chemical_formula_weight 1335.19
_chemical_name_systematic
; 
? 
;
_space_group_IT_number 2
_symmetry_cell_setting triclinic
_symmetry_space_group_name_Hall '-P 1'
_symmetry_space_group_name_H-M 'P -1'
_atom_sites_solution_hydrogens geom
_atom_sites_solution_primary direct
_atom_sites_solution_secondary difmap
_audit_creation_method SHELXL-97
_cell_angle_alpha 104.577(5)
_cell_angle_beta 90.350(4)
_cell_angle_gamma 93.685(4)
_cell_formula_units_Z 2
_cell_length_a 10.6792(5)
_cell_length_b 14.5923(8)
_cell_length_c 19.1853(11)
_cell_measurement_reflns_used 7765
_cell_measurement_temperature 143(2)
_cell_measurement_theta_max 27.70905
_cell_measurement_theta_min 2.06635
_cell_volume 2886.7(3)
_computing_cell_refinement 'Oxford Diffraction CrysAlis RED'
_computing_data_collection 'Oxford Diffraction CrysAlis CCD'
_computing_data_reduction 'Oxford Diffraction CrysAlis RED'
_computing_molecular_graphics 'Bruker SHELXTL'
_computing_publication_material 'Bruker SHELXTL'
_computing_structure_refinement 'SHELXL-97 (Sheldrick, 1997)'
_computing_structure_solution 'SHELXS-97 (Sheldrick, 1990)'
_diffrn_ambient_temperature 143(2)
_diffrn_measured_fraction_theta_full 0.875
_diffrn_measured_fraction_theta_max 0.875
_diffrn_measurement_device_type 'CCD detector Kuma4CCD/Sapphire'
_diffrn_measurement_method 'phi and omega scans'
_diffrn_radiation_monochromator graphite
_diffrn_radiation_source 'fine-focus sealed tube'
_diffrn_radiation_type MoK\a
_diffrn_radiation_wavelength 0.71073
_diffrn_reflns_av_R_equivalents 0.0277
_diffrn_reflns_av_sigmaI/netI 0.0365
_diffrn_reflns_limit_h_max 12
_diffrn_reflns_limit_h_min -12
_diffrn_reflns_limit_k_max 17
_diffrn_reflns_limit_k_min -16
_diffrn_reflns_limit_l_max 22
_diffrn_reflns_limit_l_min -22
_diffrn_reflns_number 17183
_diffrn_reflns_theta_full 25.03
_diffrn_reflns_theta_max 25.03
_diffrn_reflns_theta_min 3.31
_exptl_absorpt_coefficient_mu 0.847
_exptl_absorpt_correction_T_max 0.9185
_exptl_absorpt_correction_T_min 0.7825
_exptl_absorpt_correction_type multi-scan
_exptl_crystal_colour red
_exptl_crystal_density_diffrn 1.536
_exptl_crystal_density_method 'not measured'
_exptl_crystal_description prismatic
_exptl_crystal_F_000 1358
_exptl_crystal_size_max 0.28
_exptl_crystal_size_mid 0.24
_exptl_crystal_size_min 0.20
_refine_diff_density_max 1.056
_refine_diff_density_min -1.023
_refine_diff_density_rms 0.107
_refine_ls_extinction_method none
_refine_ls_goodness_of_fit_ref 1.049
_refine_ls_hydrogen_treatment mixed
_refine_ls_matrix_type full
_refine_ls_number_parameters 711
_refine_ls_number_reflns 8932
_refine_ls_number_restraints 39
_refine_ls_restrained_S_all 1.048
_refine_ls_R_factor_all 0.0476
_refine_ls_R_factor_gt 0.0382
_refine_ls_shift/su_max 0.099
_refine_ls_shift/su_mean 0.007
_refine_ls_structure_factor_coef Fsqd
_refine_ls_weighting_details 'calc w==1/[\s^2^(Fo^2^)+(0.0812P)^2^+0.0000P] where P==(Fo^2^+2Fc^2^)/3'
_refine_ls_weighting_scheme calc
_refine_ls_wR_factor_gt 0.1106
_refine_ls_wR_factor_ref 0.1173
_reflns_number_gt 7460
_reflns_number_total 8932
_reflns_threshold_expression >2sigma(I)
_cod_data_source_file b208996c.txt
_cod_data_source_block 2
_cod_depositor_comments
;
The following automatic conversions were performed:

'_symmetry_cell_setting' value 'Triclinic' changed to 'triclinic'
according to
/usr/data/users/saulius/automatic-downloads/retrospective/RSC/lib/dictionaries/cif_core.dic
dictionary named 'cif_core.dic' version 2.4.2 from 2011-04-26.

Automatic conversion script
Id: cif_fix_values 2281 2013-09-26 08:29:07Z andrius 
;
_cod_original_sg_symbol_H-M P-1
_cod_original_formula_sum 'C59.50 H69 B F4 N3 Na O6 Ru3'
_cod_database_code 7114439

loop_
_symmetry_equiv_pos_as_xyz
'x, y, z'
'-x, -y, -z'

loop_
_atom_site_label
_atom_site_type_symbol
_atom_site_fract_x
_atom_site_fract_y
_atom_site_fract_z
_atom_site_U_iso_or_equiv
_atom_site_adp_type
_atom_site_occupancy
_atom_site_symmetry_multiplicity
_atom_site_calc_flag
_atom_site_refinement_flags
_atom_site_disorder_assembly
_atom_site_disorder_group
Ru1 Ru 0.09836(3) 0.30883(2) 0.347276(17) 0.01898(11) Uani 1 1 d . . .
Ru2 Ru 0.41655(3) 0.16581(2) 0.132526(17) 0.01895(11) Uani 1 1 d . . .
Ru3 Ru 0.50739(3) 0.12606(2) 0.399287(17) 0.01785(11) Uani 1 1 d . . .
Na1 Na 0.41491(15) 0.28612(11) 0.30983(9) 0.0218(4) Uani 1 1 d . . .
F1 F 0.6230(3) 0.36817(19) 0.31286(15) 0.0354(7) Uani 1 1 d . . .
F2 F 0.4561(3) 0.4524(2) 0.3324(2) 0.0712(12) Uani 1 1 d . . .
F3 F 0.6405(4) 0.5235(3) 0.3101(2) 0.0743(12) Uani 1 1 d . . .
F4 F 0.6146(5) 0.4870(3) 0.4141(2) 0.0953(16) Uani 1 1 d . . .
O1 O 0.2177(2) 0.2571(2) 0.26095(14) 0.0198(6) Uani 1 1 d . . .
O2 O -0.0247(2) 0.2141(2) 0.27881(14) 0.0205(6) Uani 1 1 d . . .
O3 O 0.4604(3) 0.14719(19) 0.23417(15) 0.0201(6) Uani 1 1 d . . .
O4 O 0.4190(3) 0.0203(2) 0.10874(15) 0.0222(7) Uani 1 1 d . . .
O5 O 0.3515(2) 0.2052(2) 0.39070(15) 0.0197(6) Uani 1 1 d . . .
O6 O 0.3704(3) 0.0519(2) 0.44118(15) 0.0234(7) Uani 1 1 d . . .
N1 N 0.2253(3) 0.1352(3) 0.15740(18) 0.0211(8) Uani 1 1 d . . .
N2 N 0.4417(3) 0.0327(2) 0.29858(18) 0.0196(8) Uani 1 1 d . . .
N3 N 0.1342(3) 0.1862(2) 0.38464(18) 0.0194(8) Uani 1 1 d . . .
C1 C 0.1622(4) 0.1845(3) 0.2138(2) 0.0182(9) Uani 1 1 d . . .
C2 C 0.0322(4) 0.1599(3) 0.2232(2) 0.0186(9) Uani 1 1 d . . .
C3 C -0.0277(4) 0.0842(3) 0.1746(2) 0.0259(10) Uani 1 1 d . . .
H3 H -0.1133 0.0660 0.1804 0.031 Uiso 1 1 calc R . .
C4 C 0.0399(4) 0.0341(4) 0.1160(3) 0.0342(12) Uani 1 1 d . . .
H4 H -0.0003 -0.0178 0.0813 0.041 Uiso 1 1 calc R . .
C5 C 0.1630(4) 0.0603(3) 0.1093(2) 0.0285(11) Uani 1 1 d . . .
H5 H 0.2075 0.0253 0.0697 0.034 Uiso 1 1 calc R . .
C6 C 0.4386(4) 0.0578(3) 0.2358(2) 0.0184(9) Uani 1 1 d . . .
C7 C 0.4175(4) -0.0114(3) 0.1682(2) 0.0209(9) Uani 1 1 d . . .
C8 C 0.4005(5) -0.1057(3) 0.1685(2) 0.0313(11) Uani 1 1 d . . .
H8 H 0.3882 -0.1534 0.1246 0.038 Uiso 1 1 calc R . .
C9 C 0.4016(5) -0.1302(3) 0.2347(3) 0.0368(12) Uani 1 1 d . . .
H9 H 0.3895 -0.1948 0.2360 0.044 Uiso 1 1 calc R . .
C10 C 0.4200(4) -0.0614(3) 0.2965(2) 0.0283(10) Uani 1 1 d . . .
H10 H 0.4177 -0.0793 0.3408 0.034 Uiso 1 1 calc R . .
C11 C 0.2461(4) 0.1574(3) 0.3995(2) 0.0187(9) Uani 1 1 d . . .
C12 C 0.2549(4) 0.0760(3) 0.4270(2) 0.0214(10) Uani 1 1 d . . .
C13 C 0.1473(4) 0.0251(4) 0.4386(2) 0.0294(11) Uani 1 1 d . . .
H13 H 0.1515 -0.0300 0.4562 0.035 Uiso 1 1 calc R . .
C14 C 0.0302(4) 0.0572(4) 0.4237(3) 0.0317(12) Uani 1 1 d . . .
H14 H -0.0457 0.0245 0.4322 0.038 Uiso 1 1 calc R . .
C15 C 0.0270(4) 0.1350(3) 0.3971(2) 0.0247(10) Uani 1 1 d . . .
H15 H -0.0523 0.1551 0.3867 0.030 Uiso 1 1 calc R . .
C16 C 0.1036(5) 0.3920(3) 0.4603(2) 0.0336(12) Uani 1 1 d . . .
C17 C -0.0197(4) 0.3819(3) 0.4321(2) 0.0301(11) Uani 1 1 d . . .
H17 H -0.0856 0.3581 0.4571 0.036 Uiso 1 1 calc R . .
C18 C -0.0479(4) 0.4068(3) 0.3666(2) 0.0277(11) Uani 1 1 d . . .
H18 H -0.1320 0.3985 0.3485 0.033 Uiso 1 1 calc R . .
C19 C 0.0477(4) 0.4438(3) 0.3280(2) 0.0249(10) Uani 1 1 d . . .
C20 C 0.1718(4) 0.4528(3) 0.3580(3) 0.0294(11) Uani 1 1 d . . .
H20 H 0.2384 0.4756 0.3329 0.035 Uiso 1 1 calc R . .
C21 C 0.2005(4) 0.4296(3) 0.4231(2) 0.0309(11) Uani 1 1 d . . .
H21 H 0.2841 0.4391 0.4419 0.037 Uiso 1 1 calc R . .
C22 C 0.1334(6) 0.3582(4) 0.5267(3) 0.0472(15) Uani 1 1 d . . .
H22A H 0.2218 0.3440 0.5267 0.071 Uiso 1 1 calc R . .
H22B H 0.0802 0.3008 0.5264 0.071 Uiso 1 1 calc R . .
H22C H 0.1174 0.4079 0.5700 0.071 Uiso 1 1 calc R . .
C23 C 0.0217(5) 0.4689(3) 0.2574(2) 0.0309(11) Uani 1 1 d . . .
H23 H 0.1020 0.4645 0.2306 0.037 Uiso 1 1 calc R . .
C24 C -0.0135(6) 0.5722(4) 0.2718(3) 0.0490(15) Uani 1 1 d . . .
H24A H -0.0965 0.5780 0.2933 0.074 Uiso 1 1 calc R . .
H24B H -0.0152 0.5912 0.2263 0.074 Uiso 1 1 calc R . .
H24C H 0.0488 0.6135 0.3049 0.074 Uiso 1 1 calc R . .
C25 C -0.0764(6) 0.4027(4) 0.2086(3) 0.0484(15) Uani 1 1 d . . .
H25A H -0.0602 0.3368 0.2065 0.073 Uiso 1 1 calc R . .
H25B H -0.0720 0.4129 0.1600 0.073 Uiso 1 1 calc R . .
H25C H -0.1600 0.4159 0.2277 0.073 Uiso 1 1 calc R . .
C26 C 0.3547(5) 0.2822(4) 0.0902(3) 0.0346(12) Uani 1 1 d . . .
C27 C 0.3853(4) 0.2037(4) 0.0316(2) 0.0317(11) Uani 1 1 d . . .
H27 H 0.3261 0.1785 -0.0066 0.038 Uiso 1 1 calc R . .
C28 C 0.5023(4) 0.1642(3) 0.0308(2) 0.0249(10) Uani 1 1 d . . .
H28 H 0.5195 0.1113 -0.0074 0.030 Uiso 1 1 calc R . .
C29 C 0.5956(4) 0.2013(3) 0.0857(2) 0.0259(10) Uani 1 1 d . . .
C30 C 0.5637(5) 0.2786(3) 0.1424(2) 0.0296(11) Uani 1 1 d . . .
H30 H 0.6229 0.3038 0.1807 0.036 Uiso 1 1 calc R . .
C31 C 0.4469(5) 0.3196(3) 0.1441(3) 0.0350(12) Uani 1 1 d . . .
H31 H 0.4307 0.3731 0.1821 0.042 Uiso 1 1 calc R . .
C32 C 0.2243(6) 0.3193(5) 0.0932(3) 0.0582(18) Uani 1 1 d . . .
H32A H 0.2000 0.3409 0.1435 0.087 Uiso 1 1 calc R . .
H32B H 0.1640 0.2684 0.0675 0.087 Uiso 1 1 calc R . .
H32C H 0.2250 0.3724 0.0705 0.087 Uiso 1 1 calc R . .
C33 C 0.7212(4) 0.1563(3) 0.0859(2) 0.0293(11) Uani 1 1 d . . .
H33 H 0.7600 0.1802 0.1352 0.035 Uiso 1 1 calc R . .
C34 C 0.7063(4) 0.0487(4) 0.0695(3) 0.0350(12) Uani 1 1 d . . .
H34A H 0.6526 0.0298 0.1054 0.053 Uiso 1 1 calc R . .
H34B H 0.7889 0.0235 0.0710 0.053 Uiso 1 1 calc R . .
H34C H 0.6678 0.0233 0.0214 0.053 Uiso 1 1 calc R . .
C35 C 0.8087(5) 0.1906(4) 0.0329(3) 0.0477(15) Uani 1 1 d . . .
H35A H 0.7757 0.1646 -0.0164 0.072 Uiso 1 1 calc R . .
H35B H 0.8928 0.1689 0.0371 0.072 Uiso 1 1 calc R . .
H35C H 0.8135 0.2601 0.0442 0.072 Uiso 1 1 calc R . .
C36 C 0.6966(4) 0.0926(3) 0.3638(2) 0.0277(11) Uani 1 1 d . . .
C37 C 0.6696(4) 0.0601(3) 0.4264(2) 0.0252(10) Uani 1 1 d . . .
H37 H 0.6803 -0.0041 0.4260 0.030 Uiso 1 1 calc R . .
C38 C 0.6271(4) 0.1226(3) 0.4892(2) 0.0216(9) Uani 1 1 d . . .
H38 H 0.6087 0.0992 0.5302 0.026 Uiso 1 1 calc R . .
C39 C 0.6111(4) 0.2190(3) 0.4925(2) 0.0253(10) Uani 1 1 d . . .
C40 C 0.6392(4) 0.2499(3) 0.4296(2) 0.0262(10) Uani 1 1 d . . .
H40 H 0.6282 0.3142 0.4303 0.031 Uiso 1 1 calc R . .
C41 C 0.6831(4) 0.1894(4) 0.3655(3) 0.0290(11) Uani 1 1 d . . .
H41 H 0.7028 0.2132 0.3248 0.035 Uiso 1 1 calc R . .
C42 C 0.7331(5) 0.0255(4) 0.2948(3) 0.0419(14) Uani 1 1 d . . .
H42A H 0.7052 0.0482 0.2537 0.063 Uiso 1 1 calc R . .
H42B H 0.6933 -0.0379 0.2916 0.063 Uiso 1 1 calc R . .
H42C H 0.8245 0.0225 0.2941 0.063 Uiso 1 1 calc R . .
C43 C 0.5637(5) 0.2877(4) 0.5596(3) 0.0381(12) Uani 1 1 d . . .
H43 H 0.5423 0.3469 0.5463 0.046 Uiso 1 1 calc R . .
C44 C 0.6732(6) 0.3133(5) 0.6159(3) 0.0592(18) Uani 1 1 d . . .
H44A H 0.6456 0.3572 0.6598 0.089 Uiso 1 1 calc R . .
H44B H 0.7443 0.3436 0.5962 0.089 Uiso 1 1 calc R . .
H44C H 0.6989 0.2555 0.6274 0.089 Uiso 1 1 calc R . .
C45 C 0.4477(5) 0.2476(4) 0.5903(3) 0.0460(14) Uani 1 1 d . . .
H45A H 0.3834 0.2251 0.5521 0.069 Uiso 1 1 calc R . .
H45B H 0.4150 0.2973 0.6289 0.069 Uiso 1 1 calc R . .
H45C H 0.4699 0.1946 0.6097 0.069 Uiso 1 1 calc R . .
B1 B 0.5833(5) 0.4605(4) 0.3419(3) 0.0355(14) Uani 1 1 d . . .
C46 C 0.4317(12) -0.4231(5) 0.1816(4) 0.177(7) Uani 1 1 d GU . .
H46 H 0.4419 -0.4421 0.2251 0.080 Uiso 1 1 calc R . .
C47 C 0.3170(10) -0.3931(6) 0.1646(5) 0.164(6) Uani 1 1 d GU . .
H47 H 0.2490 -0.3916 0.1964 0.080 Uiso 1 1 calc R . .
C48 C 0.3021(9) -0.3654(6) 0.1010(5) 0.171(5) Uani 1 1 d GU . .
H48 H 0.2237 -0.3449 0.0894 0.080 Uiso 1 1 calc R . .
C49 C 0.4017(11) -0.3677(7) 0.0544(4) 0.167(6) Uani 1 1 d GU . .
H49 H 0.3914 -0.3487 0.0110 0.080 Uiso 1 1 calc R . .
C50 C 0.5163(9) -0.3977(7) 0.0715(5) 0.205(8) Uani 1 1 d GU . .
H50 H 0.5844 -0.3992 0.0396 0.080 Uiso 1 1 calc R . .
C51 C 0.5313(9) -0.4254(7) 0.1351(6) 0.183(6) Uani 1 1 d GU . .
H51 H 0.6096 -0.4459 0.1467 0.080 Uiso 1 1 calc R . .
C52A C 0.2154(18) 0.2274(15) 0.7586(12) 0.230(19) Uani 0.556(19) 1 d PGU A 1
H52A H 0.2926 0.2497 0.7423 0.080 Uiso 0.556(19) 1 calc PR A 1
C53A C 0.114(2) 0.1977(14) 0.7110(10) 0.179(15) Uani 0.556(19) 1 d PGU A 1
H53A H 0.1214 0.1996 0.6620 0.080 Uiso 0.556(19) 1 calc PR A 1
C54A C 0.0009(18) 0.1651(13) 0.7348(12) 0.190(16) Uani 0.556(19) 1 d PGU A 1
H54A H -0.0686 0.1447 0.7022 0.080 Uiso 0.556(19) 1 calc PR A 1
C55A C -0.0103(16) 0.1622(16) 0.8064(14) 0.211(19) Uani 0.556(19) 1 d PGU A 1
H55A H -0.0875 0.1399 0.8227 0.080 Uiso 0.556(19) 1 calc PR A 1
C56A C 0.091(2) 0.1920(14) 0.8541(10) 0.224(19) Uani 0.556(19) 1 d PGU A 1
H56A H 0.0837 0.1900 0.9030 0.080 Uiso 0.556(19) 1 calc PR A 1
C57A C 0.2042(17) 0.2246(13) 0.8302(11) 0.179(12) Uani 0.556(19) 1 d PGU A 1
H57A H 0.2737 0.2449 0.8628 0.080 Uiso 0.556(19) 1 calc PR A 1
C52B C 0.0336(19) 0.1807(14) 0.6606(11) 0.109(8) Uani 0.444(19) 1 d PGU A 2
H52B H 0.0044 0.1737 0.6125 0.080 Uiso 0.444(19) 1 calc PR A 2
C53B C -0.0470(16) 0.1577(16) 0.7111(14) 0.151(14) Uani 0.444(19) 1 d PGU A 2
H53B H -0.1313 0.1350 0.6976 0.080 Uiso 0.444(19) 1 calc PR A 2
C54B C -0.004(3) 0.1679(17) 0.7814(12) 0.19(2) Uani 0.444(19) 1 d PGU A 2
H54B H -0.0594 0.1521 0.8160 0.080 Uiso 0.444(19) 1 calc PR A 2
C55B C 0.119(3) 0.2011(14) 0.8012(11) 0.172(15) Uani 0.444(19) 1 d PGU A 2
H55B H 0.1482 0.2080 0.8492 0.080 Uiso 0.444(19) 1 calc PR A 2
C56B C 0.1996(17) 0.2241(13) 0.7506(15) 0.157(16) Uani 0.444(19) 1 d PGU A 2
H56B H 0.2839 0.2468 0.7641 0.080 Uiso 0.444(19) 1 calc PR A 2
C57B C 0.1569(17) 0.2139(14) 0.6803(14) 0.129(11) Uani 0.444(19) 1 d PGU A 2
H57B H 0.2120 0.2296 0.6457 0.080 Uiso 0.444(19) 1 calc PR A 2
C58 C -0.158(6) 0.461(6) 0.017(5) 0.44(5) Uiso 0.50 1 d PD . .
C59 C -0.039(4) 0.531(3) 0.0346(18) 0.345(16) Uiso 1 1 d D . .
C61 C -0.171(4) 0.553(5) 0.066(3) 0.31(3) Uiso 0.50 1 d PD . .
C60 C 0.076(5) 0.598(3) 0.070(3) 0.26(2) Uiso 0.50 1 d PD . .

loop_
_atom_site_aniso_label
_atom_site_aniso_U_11
_atom_site_aniso_U_22
_atom_site_aniso_U_33
_atom_site_aniso_U_23
_atom_site_aniso_U_13
_atom_site_aniso_U_12
Ru1 0.01601(19) 0.0218(2) 0.01761(17) 0.00116(14) 0.00264(13) 0.00534(13)
Ru2 0.01989(19) 0.0213(2) 0.01600(17) 0.00460(14) 0.00607(13) 0.00379(14)
Ru3 0.01388(19) 0.0218(2) 0.01888(18) 0.00707(14) 0.00022(13) 0.00100(13)
Na1 0.0191(8) 0.0211(9) 0.0235(8) 0.0026(7) 0.0032(7) -0.0004(7)
F1 0.0337(15) 0.0308(15) 0.0396(15) 0.0039(13) 0.0056(12) 0.0058(12)
F2 0.0267(17) 0.043(2) 0.135(4) 0.006(2) 0.006(2) 0.0025(14)
F3 0.071(3) 0.048(2) 0.114(3) 0.040(2) 0.027(2) -0.0005(18)
F4 0.147(4) 0.070(3) 0.052(2) -0.017(2) -0.028(3) 0.015(3)
O1 0.0172(14) 0.0217(16) 0.0185(14) 0.0011(12) 0.0047(11) 0.0012(12)
O2 0.0159(14) 0.0255(16) 0.0187(14) 0.0024(13) 0.0031(11) 0.0043(12)
O3 0.0199(15) 0.0183(15) 0.0210(14) 0.0029(12) 0.0021(11) 0.0006(11)
O4 0.0225(15) 0.0246(16) 0.0183(14) 0.0027(13) 0.0038(12) 0.0035(12)
O5 0.0134(14) 0.0242(16) 0.0223(14) 0.0069(13) 0.0020(11) 0.0024(11)
O6 0.0219(16) 0.0281(17) 0.0261(15) 0.0172(14) 0.0014(12) 0.0028(13)
N1 0.0194(18) 0.027(2) 0.0165(16) 0.0040(15) 0.0018(14) 0.0040(15)
N2 0.0170(18) 0.0227(19) 0.0206(17) 0.0079(15) 0.0010(14) 0.0018(14)
N3 0.0155(18) 0.0236(19) 0.0179(16) 0.0022(15) 0.0022(14) 0.0039(14)
C1 0.020(2) 0.021(2) 0.0147(18) 0.0058(17) 0.0026(16) 0.0047(17)
C2 0.020(2) 0.022(2) 0.0165(19) 0.0078(18) 0.0007(16) 0.0071(17)
C3 0.016(2) 0.034(3) 0.024(2) 0.001(2) 0.0012(17) -0.0002(18)
C4 0.024(2) 0.040(3) 0.028(2) -0.010(2) -0.0023(19) -0.001(2)
C5 0.024(2) 0.036(3) 0.020(2) -0.005(2) -0.0001(18) 0.005(2)
C6 0.015(2) 0.019(2) 0.023(2) 0.0060(18) 0.0029(16) 0.0037(16)
C7 0.021(2) 0.023(2) 0.019(2) 0.0060(18) 0.0037(17) 0.0014(17)
C8 0.041(3) 0.023(2) 0.025(2) -0.001(2) 0.001(2) 0.000(2)
C9 0.057(3) 0.021(3) 0.033(3) 0.009(2) 0.002(2) -0.003(2)
C10 0.039(3) 0.026(2) 0.024(2) 0.013(2) -0.0017(19) 0.001(2)
C11 0.020(2) 0.021(2) 0.0137(18) 0.0032(17) 0.0033(16) 0.0018(17)
C12 0.016(2) 0.032(3) 0.0171(19) 0.0069(19) 0.0020(16) 0.0047(18)
C13 0.021(2) 0.041(3) 0.032(2) 0.021(2) 0.0042(19) 0.000(2)
C14 0.021(2) 0.044(3) 0.034(2) 0.019(2) 0.006(2) -0.005(2)
C15 0.016(2) 0.034(3) 0.028(2) 0.012(2) 0.0046(18) 0.0043(18)
C16 0.046(3) 0.025(3) 0.024(2) -0.009(2) 0.003(2) 0.012(2)
C17 0.032(3) 0.027(2) 0.029(2) -0.001(2) 0.010(2) 0.0104(19)
C18 0.024(2) 0.026(2) 0.032(2) 0.002(2) 0.0081(19) 0.0114(18)
C19 0.022(2) 0.024(2) 0.027(2) -0.0007(19) 0.0021(18) 0.0096(18)
C20 0.027(2) 0.020(2) 0.037(3) -0.002(2) 0.006(2) 0.0025(19)
C21 0.027(2) 0.030(3) 0.029(2) -0.007(2) -0.0046(19) 0.007(2)
C22 0.072(4) 0.044(3) 0.023(2) 0.000(2) -0.005(2) 0.022(3)
C23 0.035(3) 0.035(3) 0.026(2) 0.011(2) 0.001(2) 0.012(2)
C24 0.067(4) 0.039(3) 0.044(3) 0.012(3) -0.004(3) 0.014(3)
C25 0.066(4) 0.043(3) 0.038(3) 0.013(3) -0.012(3) 0.002(3)
C26 0.049(3) 0.031(3) 0.035(3) 0.025(2) 0.018(2) 0.018(2)
C27 0.030(3) 0.045(3) 0.023(2) 0.014(2) 0.0047(19) 0.006(2)
C28 0.031(2) 0.030(2) 0.016(2) 0.0088(19) 0.0101(18) 0.0036(19)
C29 0.026(2) 0.028(2) 0.023(2) 0.0069(19) 0.0084(18) -0.0033(19)
C30 0.037(3) 0.025(2) 0.024(2) 0.005(2) 0.009(2) -0.007(2)
C31 0.054(3) 0.021(2) 0.032(3) 0.008(2) 0.017(2) 0.005(2)
C32 0.061(4) 0.072(5) 0.055(4) 0.031(3) 0.026(3) 0.041(3)
C33 0.021(2) 0.039(3) 0.025(2) 0.002(2) 0.0037(18) -0.005(2)
C34 0.024(2) 0.049(3) 0.026(2) -0.004(2) -0.0010(19) 0.006(2)
C35 0.033(3) 0.060(4) 0.050(3) 0.014(3) 0.015(2) -0.001(3)
C36 0.015(2) 0.036(3) 0.030(2) 0.004(2) 0.0022(18) 0.0004(19)
C37 0.014(2) 0.027(2) 0.035(2) 0.008(2) -0.0068(18) 0.0060(17)
C38 0.019(2) 0.026(2) 0.024(2) 0.0136(19) -0.0095(17) 0.0020(17)
C39 0.025(2) 0.026(2) 0.026(2) 0.009(2) -0.0101(18) -0.0003(18)
C40 0.018(2) 0.026(2) 0.035(2) 0.010(2) -0.0044(19) -0.0059(18)
C41 0.013(2) 0.042(3) 0.032(2) 0.011(2) 0.0007(18) -0.0072(19)
C42 0.024(3) 0.050(3) 0.045(3) -0.001(3) 0.013(2) 0.006(2)
C43 0.055(3) 0.026(3) 0.031(3) 0.001(2) -0.002(2) 0.004(2)
C44 0.080(5) 0.054(4) 0.031(3) -0.007(3) -0.009(3) -0.018(3)
C45 0.058(4) 0.034(3) 0.041(3) -0.003(2) 0.011(3) 0.012(3)
B1 0.031(3) 0.028(3) 0.043(3) 0.001(3) 0.002(2) -0.004(2)
C46 0.35(2) 0.069(7) 0.115(10) 0.024(7) 0.015(10) 0.005(12)
C47 0.303(16) 0.077(8) 0.110(9) 0.024(6) 0.060(11) -0.012(10)
C48 0.232(13) 0.136(11) 0.153(12) 0.054(10) 0.032(10) -0.014(11)
C49 0.245(16) 0.143(12) 0.120(10) 0.052(9) 0.031(9) -0.019(12)
C50 0.244(15) 0.219(19) 0.181(15) 0.103(14) 0.042(14) 0.013(16)
C51 0.277(15) 0.139(12) 0.126(11) 0.033(10) -0.015(10) -0.035(12)
C52A 0.24(3) 0.27(5) 0.26(3) 0.21(4) -0.01(2) 0.00(3)
C53A 0.28(3) 0.14(3) 0.150(19) 0.058(18) -0.002(18) 0.17(3)
C54A 0.22(2) 0.057(16) 0.25(3) -0.06(2) -0.07(2) 0.095(17)
C55A 0.15(2) 0.15(3) 0.38(5) 0.17(4) -0.03(2) -0.03(2)
C56A 0.29(4) 0.17(3) 0.22(3) 0.09(3) -0.02(2) -0.15(3)
C57A 0.22(2) 0.119(19) 0.17(2) 0.026(18) -0.048(18) -0.11(2)
C52B 0.113(16) 0.053(12) 0.16(2) 0.029(16) 0.007(13) 0.012(12)
C53B 0.14(2) 0.10(2) 0.18(2) 0.00(2) 0.037(17) -0.04(2)
C54B 0.30(4) 0.07(3) 0.144(19) -0.03(2) 0.05(2) -0.04(3)
C55B 0.30(4) 0.06(2) 0.14(2) -0.027(17) -0.04(2) 0.07(3)
C56B 0.14(2) 0.057(17) 0.24(3) -0.04(2) -0.032(18) 0.063(15)
C57B 0.110(15) 0.057(14) 0.23(3) 0.06(2) 0.035(17) -0.002(13)

loop_
_atom_type_symbol
_atom_type_description
_atom_type_scat_dispersion_real
_atom_type_scat_dispersion_imag
_atom_type_scat_source
C C 0.0033 0.0016 'International Tables Vol C Tables 4.2.6.8 and 6.1.1.4'
H H 0.0000 0.0000 'International Tables Vol C Tables 4.2.6.8 and 6.1.1.4'
B B 0.0013 0.0007 'International Tables Vol C Tables 4.2.6.8 and 6.1.1.4'
N N 0.0061 0.0033 'International Tables Vol C Tables 4.2.6.8 and 6.1.1.4'
O O 0.0106 0.0060 'International Tables Vol C Tables 4.2.6.8 and 6.1.1.4'
F F 0.0171 0.0103 'International Tables Vol C Tables 4.2.6.8 and 6.1.1.4'
Na Na 0.0362 0.0249 'International Tables Vol C Tables 4.2.6.8 and 6.1.1.4'
Ru Ru -1.2594 0.8363 'International Tables Vol C Tables 4.2.6.8 and 6.1.1.4'

loop_
_geom_angle_atom_site_label_1
_geom_angle_atom_site_label_2
_geom_angle_atom_site_label_3
_geom_angle
_geom_angle_site_symmetry_3
O2 Ru1 O1 79.81(10) .
O2 Ru1 N3 82.42(12) .
O1 Ru1 N3 87.40(12) .
O2 Ru1 C18 87.86(15) .
O1 Ru1 C18 135.17(15) .
N3 Ru1 C18 133.67(15) .
O2 Ru1 C20 136.21(16) .
O1 Ru1 C20 91.78(14) .
N3 Ru1 C20 140.52(16) .
C18 Ru1 C20 68.22(17) .
O2 Ru1 C17 103.74(15) .
O1 Ru1 C17 171.59(16) .
N3 Ru1 C17 100.58(16) .
C18 Ru1 C17 38.61(18) .
C20 Ru1 C17 80.37(18) .
O2 Ru1 C19 101.47(14) .
O1 Ru1 C19 102.53(14) .
N3 Ru1 C19 169.80(14) .
C18 Ru1 C19 38.14(16) .
C20 Ru1 C19 38.31(18) .
C17 Ru1 C19 69.40(18) .
O2 Ru1 C16 137.40(15) .
O1 Ru1 C16 141.42(15) .
N3 Ru1 C16 88.38(17) .
C18 Ru1 C16 69.08(18) .
C20 Ru1 C16 68.31(19) .
C17 Ru1 C16 37.51(19) .
C19 Ru1 C16 82.39(18) .
O2 Ru1 C21 168.70(15) .
O1 Ru1 C21 107.92(14) .
N3 Ru1 C21 105.77(16) .
C18 Ru1 C21 80.85(18) .
C20 Ru1 C21 37.73(18) .
C17 Ru1 C21 67.50(17) .
C19 Ru1 C21 69.18(17) .
C16 Ru1 C21 37.61(18) .
O2 Ru1 Na1 115.85(8) .
O1 Ru1 Na1 39.06(8) .
N3 Ru1 Na1 78.47(9) .
C18 Ru1 Na1 144.26(13) .
C20 Ru1 Na1 76.38(12) .
C17 Ru1 Na1 139.71(13) .
C19 Ru1 Na1 107.73(12) .
C16 Ru1 Na1 102.67(14) .
C21 Ru1 Na1 74.01(12) .
O4 Ru2 O3 79.62(11) .
O4 Ru2 N1 82.22(12) .
O3 Ru2 N1 85.55(12) .
O4 Ru2 C28 89.39(15) .
O3 Ru2 C28 140.56(15) .
N1 Ru2 C28 130.64(15) .
O4 Ru2 C27 107.14(16) .
O3 Ru2 C27 172.20(15) .
N1 Ru2 C27 99.07(16) .
C28 Ru2 C27 37.97(17) .
O4 Ru2 C30 132.71(15) .
O3 Ru2 C30 92.23(15) .
N1 Ru2 C30 144.03(16) .
C28 Ru2 C30 67.90(16) .
C27 Ru2 C30 80.34(19) .
O4 Ru2 C26 142.58(16) .
O3 Ru2 C26 135.97(15) .
N1 Ru2 C26 88.74(17) .
C28 Ru2 C26 69.41(17) .
C27 Ru2 C26 38.63(18) .
C30 Ru2 C26 68.3(2) .
O4 Ru2 C31 168.51(14) .
O3 Ru2 C31 104.83(16) .
N1 Ru2 C31 108.50(16) .
C28 Ru2 C31 80.48(17) .
C27 Ru2 C31 67.80(19) .
C30 Ru2 C31 37.74(19) .
C26 Ru2 C31 37.3(2) .
O4 Ru2 C29 100.08(14) .
O3 Ru2 C29 106.57(14) .
N1 Ru2 C29 167.87(15) .
C28 Ru2 C29 38.07(16) .
C27 Ru2 C29 68.84(18) .
C30 Ru2 C29 37.78(16) .
C26 Ru2 C29 82.23(18) .
C31 Ru2 C29 68.57(17) .
O4 Ru2 Na1 117.71(8) .
O3 Ru2 Na1 40.11(8) .
N1 Ru2 Na1 79.63(9) .
C28 Ru2 Na1 143.76(12) .
C27 Ru2 Na1 134.32(14) .
C30 Ru2 Na1 75.90(12) .
C26 Ru2 Na1 95.94(13) .
C31 Ru2 Na1 69.52(13) .
C29 Ru2 Na1 109.26(11) .
O6 Ru3 O5 79.70(11) .
O6 Ru3 N2 83.41(12) .
O5 Ru3 N2 86.14(12) .
O6 Ru3 C38 88.13(14) .
O5 Ru3 C38 132.14(14) .
N2 Ru3 C38 138.46(15) .
O6 Ru3 C37 99.28(15) .
O5 Ru3 C37 170.31(14) .
N2 Ru3 C37 103.36(15) .
C38 Ru3 C37 38.26(16) .
O6 Ru3 C40 141.51(14) .
O5 Ru3 C40 94.38(15) .
N2 Ru3 C40 134.51(15) .
C38 Ru3 C40 67.74(17) .
C37 Ru3 C40 80.38(18) .
O6 Ru3 C36 131.83(16) .
O5 Ru3 C36 146.43(16) .
N2 Ru3 C36 86.75(15) .
C38 Ru3 C36 69.22(17) .
C37 Ru3 C36 38.28(17) .
C40 Ru3 C36 68.26(17) .
O6 Ru3 C39 105.74(14) .
O5 Ru3 C39 101.83(14) .
N2 Ru3 C39 168.70(15) .
C38 Ru3 C39 37.92(17) .
C37 Ru3 C39 69.05(17) .
C40 Ru3 C39 37.84(17) .
C36 Ru3 C39 82.19(17) .
O6 Ru3 C41 167.54(16) .
O5 Ru3 C41 112.21(16) .
N2 Ru3 C41 100.56(15) .
C38 Ru3 C41 81.08(17) .
C37 Ru3 C41 68.36(18) .
C40 Ru3 C41 37.89(17) .
C36 Ru3 C41 37.75(18) .
C39 Ru3 C41 69.11(17) .
O6 Ru3 Na1 117.73(9) .
O5 Ru3 Na1 40.11(8) .
N2 Ru3 Na1 79.19(10) .
C38 Ru3 Na1 138.95(12) .
C37 Ru3 Na1 142.84(13) .
C40 Ru3 Na1 72.83(13) .
C36 Ru3 Na1 106.32(14) .
C39 Ru3 Na1 101.66(13) .
C41 Ru3 Na1 74.70(14) .
O5 Na1 O3 88.74(12) .
O5 Na1 O1 87.81(11) .
O3 Na1 O1 86.79(11) .
O5 Na1 F2 126.48(15) .
O3 Na1 F2 142.47(14) .
O1 Na1 F2 105.04(13) .
O5 Na1 F1 123.85(12) .
O3 Na1 F1 97.19(11) .
O1 Na1 F1 148.04(13) .
F2 Na1 F1 54.61(10) .
O5 Na1 B1 125.30(16) .
O3 Na1 B1 124.39(14) .
O1 Na1 B1 130.70(16) .
F2 Na1 B1 26.97(15) .
F1 Na1 B1 28.52(13) .
O5 Na1 Ru2 118.12(9) .
O3 Na1 Ru2 36.57(8) .
O1 Na1 Ru2 68.51(7) .
F2 Na1 Ru2 114.88(13) .
F1 Na1 Ru2 96.28(8) .
B1 Na1 Ru2 112.43(13) .
O5 Na1 Ru3 37.13(8) .
O3 Na1 Ru3 67.52(9) .
O1 Na1 Ru3 115.41(9) .
F2 Na1 Ru3 131.71(12) .
F1 Na1 Ru3 95.15(9) .
B1 Na1 Ru3 111.92(14) .
Ru2 Na1 Ru3 104.03(4) .
O5 Na1 Ru1 68.42(8) .
O3 Na1 Ru1 115.24(9) .
O1 Na1 Ru1 35.87(7) .
F2 Na1 Ru1 92.25(9) .
F1 Na1 Ru1 146.33(9) .
B1 Na1 Ru1 117.81(12) .
Ru2 Na1 Ru1 104.31(4) .
Ru3 Na1 Ru1 105.11(4) .
B1 F1 Na1 95.8(3) .
B1 F2 Na1 101.1(3) .
C1 O1 Ru1 110.9(2) .
C1 O1 Na1 132.8(3) .
Ru1 O1 Na1 105.08(11) .
C2 O2 Ru1 112.5(2) .
C6 O3 Ru2 110.9(2) .
C6 O3 Na1 133.1(2) .
Ru2 O3 Na1 103.33(13) .
C7 O4 Ru2 111.7(2) .
C11 O5 Ru3 110.4(3) .
C11 O5 Na1 133.9(3) .
Ru3 O5 Na1 102.76(11) .
C12 O6 Ru3 111.5(3) .
C1 N1 C5 118.7(3) .
C1 N1 Ru2 125.9(3) .
C5 N1 Ru2 115.4(3) .
C6 N2 C10 117.8(3) .
C6 N2 Ru3 124.2(3) .
C10 N2 Ru3 117.2(3) .
C11 N3 C15 118.3(4) .
C11 N3 Ru1 127.6(3) .
C15 N3 Ru1 114.0(3) .
O1 C1 N1 120.8(3) .
O1 C1 C2 118.2(3) .
N1 C1 C2 120.9(3) .
O2 C2 C3 123.4(4) .
O2 C2 C1 117.3(3) .
C3 C2 C1 119.2(4) .
C2 C3 C4 118.8(4) .
C5 C4 C3 119.8(4) .
C4 C5 N1 122.6(4) .
O3 C6 N2 120.6(3) .
O3 C6 C7 117.6(4) .
N2 C6 C7 121.7(4) .
O4 C7 C8 124.3(4) .
O4 C7 C6 117.2(4) .
C8 C7 C6 118.5(4) .
C7 C8 C9 119.0(4) .
C10 C9 C8 119.6(4) .
C9 C10 N2 123.4(4) .
O5 C11 N3 121.0(4) .
O5 C11 C12 117.8(4) .
N3 C11 C12 121.2(4) .
O6 C12 C13 122.2(4) .
O6 C12 C11 117.8(4) .
C13 C12 C11 119.9(4) .
C12 C13 C14 118.1(5) .
C15 C14 C13 119.6(4) .
C14 C15 N3 122.8(4) .
C17 C16 C21 118.6(5) .
C17 C16 C22 120.6(5) .
C21 C16 C22 120.7(5) .
C17 C16 Ru1 70.0(3) .
C21 C16 Ru1 71.3(2) .
C22 C16 Ru1 127.6(3) .
C16 C17 C18 121.3(4) .
C16 C17 Ru1 72.5(2) .
C18 C17 Ru1 70.3(2) .
C19 C18 C17 121.1(4) .
C19 C18 Ru1 72.3(3) .
C17 C18 Ru1 71.1(3) .
C18 C19 C20 116.1(4) .
C18 C19 C23 122.5(4) .
C20 C19 C23 121.3(4) .
C18 C19 Ru1 69.5(3) .
C20 C19 Ru1 69.4(3) .
C23 C19 Ru1 129.6(3) .
C21 C20 C19 123.2(4) .
C21 C20 Ru1 73.0(3) .
C19 C20 Ru1 72.3(3) .
C20 C21 C16 119.6(4) .
C20 C21 Ru1 69.2(2) .
C16 C21 Ru1 71.1(3) .
C25 C23 C19 114.6(4) .
C25 C23 C24 110.6(5) .
C19 C23 C24 110.2(4) .
C31 C26 C27 117.8(4) .
C31 C26 C32 122.3(5) .
C27 C26 C32 119.9(5) .
C31 C26 Ru2 71.6(3) .
C27 C26 Ru2 69.9(3) .
C32 C26 Ru2 127.8(4) .
C28 C27 C26 120.5(4) .
C28 C27 Ru2 70.4(3) .
C26 C27 Ru2 71.5(3) .
C27 C28 C29 121.8(4) .
C27 C28 Ru2 71.6(2) .
C29 C28 Ru2 72.8(2) .
C30 C29 C28 116.6(4) .
C30 C29 C33 121.6(4) .
C28 C29 C33 121.7(4) .
C30 C29 Ru2 69.9(2) .
C28 C29 Ru2 69.1(2) .
C33 C29 Ru2 128.8(3) .
C31 C30 C29 122.4(4) .
C31 C30 Ru2 72.2(3) .
C29 C30 Ru2 72.3(2) .
C26 C31 C30 120.7(4) .
C26 C31 Ru2 71.1(3) .
C30 C31 Ru2 70.0(3) .
C34 C33 C29 112.7(4) .
C34 C33 C35 112.0(4) .
C29 C33 C35 108.8(4) .
C41 C36 C37 119.3(4) .
C41 C36 C42 119.4(4) .
C37 C36 C42 121.3(5) .
C41 C36 Ru3 72.2(2) .
C37 C36 Ru3 69.9(2) .
C42 C36 Ru3 127.3(3) .
C38 C37 C36 120.6(4) .
C38 C37 Ru3 70.7(2) .
C36 C37 Ru3 71.8(3) .
C39 C38 C37 121.7(4) .
C39 C38 Ru3 72.7(2) .
C37 C38 Ru3 71.0(2) .
C38 C39 C40 116.8(4) .
C38 C39 C43 122.6(4) .
C40 C39 C43 120.7(4) .
C38 C39 Ru3 69.4(2) .
C40 C39 Ru3 70.1(2) .
C43 C39 Ru3 130.5(3) .
C39 C40 C41 123.3(4) .
C39 C40 Ru3 72.0(2) .
C41 C40 Ru3 72.5(2) .
C36 C41 C40 118.4(4) .
C36 C41 Ru3 70.0(2) .
C40 C41 Ru3 69.6(2) .
C45 C43 C39 113.1(4) .
C45 C43 C44 111.1(5) .
C39 C43 C44 107.5(4) .
F3 B1 F2 113.2(6) .
F3 B1 F4 108.5(5) .
F2 B1 F4 110.2(5) .
F3 B1 F1 111.1(4) .
F2 B1 F1 105.4(4) .
F4 B1 F1 108.4(5) .
F3 B1 Na1 141.7(4) .
F2 B1 Na1 51.9(2) .
F4 B1 Na1 109.9(4) .
F1 B1 Na1 55.7(2) .
C47 C46 C51 120.0 .
C46 C47 C48 120.0 .
C47 C48 C49 120.0 .
C48 C49 C50 120.0 .
C51 C50 C49 120.0 .
C50 C51 C46 120.0 .
C53A C52A C57A 120.0 .
C52A C53A C54A 120.0 .
C55A C54A C53A 120.0 .
C54A C55A C56A 120.0 .
C57A C56A C55A 120.0 .
C56A C57A C52A 120.0 .
C53B C52B C57B 120.0 .
C54B C53B C52B 120.0 .
C53B C54B C55B 120.0 .
C54B C55B C56B 120.0 .
C57B C56B C55B 120.0 .
C56B C57B C52B 120.0 .
C61 C58 C59 62(2) .
C61 C58 C60 142(5) 2_565
C59 C58 C60 87(5) 2_565
C61 C59 C58 55(4) .
C61 C59 C60 118(4) .
C58 C59 C60 167(5) .
C61 C59 C59 145(5) 2_565
C58 C59 C59 93(5) 2_565
C60 C59 C59 96(4) 2_565
C58 C61 C59 63(2) .
C59 C60 C58 83(4) 2_565

loop_
_geom_bond_atom_site_label_1
_geom_bond_atom_site_label_2
_geom_bond_distance
_geom_bond_site_symmetry_2
Ru1 O2 2.048(3) .
Ru1 O1 2.111(3) .
Ru1 N3 2.143(4) .
Ru1 C18 2.156(4) .
Ru1 C20 2.154(5) .
Ru1 C17 2.168(4) .
Ru1 C19 2.192(5) .
Ru1 C16 2.201(4) .
Ru1 C21 2.203(4) .
Ru1 Na1 3.4796(16) .
Ru2 O4 2.058(3) .
Ru2 O3 2.090(3) .
Ru2 N1 2.145(3) .
Ru2 C28 2.156(4) .
Ru2 C27 2.172(5) .
Ru2 C30 2.173(4) .
Ru2 C26 2.194(5) .
Ru2 C31 2.202(5) .
Ru2 C29 2.205(4) .
Ru2 Na1 3.4136(16) .
Ru3 O6 2.050(3) .
Ru3 O5 2.114(3) .
Ru3 N2 2.148(3) .
Ru3 C38 2.153(4) .
Ru3 C37 2.157(4) .
Ru3 C40 2.172(4) .
Ru3 C36 2.182(4) .
Ru3 C39 2.197(4) .
Ru3 C41 2.211(4) .
Ru3 Na1 3.4161(18) .
Na1 O5 2.257(3) .
Na1 O3 2.260(3) .
Na1 O1 2.271(3) .
Na1 F2 2.366(4) .
Na1 F1 2.449(3) .
Na1 B1 2.949(6) .
F1 B1 1.415(6) .
F2 B1 1.363(7) .
F3 B1 1.344(7) .
F4 B1 1.374(7) .
O1 C1 1.312(5) .
O2 C2 1.333(5) .
O3 C6 1.319(5) .
O4 C7 1.335(5) .
O5 C11 1.320(5) .
O6 C12 1.349(5) .
N1 C1 1.350(5) .
N1 C5 1.371(5) .
N2 C6 1.345(5) .
N2 C10 1.369(6) .
N3 C11 1.344(6) .
N3 C15 1.381(5) .
C1 C2 1.436(5) .
C2 C3 1.372(6) .
C3 C4 1.409(6) .
C4 C5 1.361(6) .
C6 C7 1.434(6) .
C7 C8 1.378(6) .
C8 C9 1.403(7) .
C9 C10 1.351(6) .
C11 C12 1.424(6) .
C12 C13 1.378(6) .
C13 C14 1.415(7) .
C14 C15 1.359(7) .
C16 C17 1.405(7) .
C16 C21 1.419(7) .
C16 C22 1.517(7) .
C17 C18 1.429(7) .
C18 C19 1.421(6) .
C19 C20 1.427(7) .
C19 C23 1.519(7) .
C20 C21 1.410(7) .
C23 C25 1.519(7) .
C23 C24 1.534(7) .
C26 C31 1.404(8) .
C26 C27 1.445(7) .
C26 C32 1.521(7) .
C27 C28 1.408(7) .
C28 C29 1.423(6) .
C29 C30 1.418(6) .
C29 C33 1.531(7) .
C30 C31 1.415(7) .
C33 C34 1.520(7) .
C33 C35 1.538(6) .
C36 C41 1.421(7) .
C36 C37 1.423(7) .
C36 C42 1.505(6) .
C37 C38 1.412(6) .
C38 C39 1.414(6) .
C39 C40 1.417(6) .
C39 C43 1.530(6) .
C40 C41 1.424(6) .
C43 C45 1.521(7) .
C43 C44 1.549(8) .
C46 C47 1.3900 .
C46 C51 1.3900 .
C47 C48 1.3900 .
C48 C49 1.3900 .
C49 C50 1.3900 .
C50 C51 1.3900 .
C52A C53A 1.3900 .
C52A C57A 1.3900 .
C53A C54A 1.3900 .
C54A C55A 1.3900 .
C55A C56A 1.3900 .
C56A C57A 1.3900 .
C52B C53B 1.3900 .
C52B C57B 1.3900 .
C53B C54B 1.3900 .
C54B C55B 1.3900 .
C55B C56B 1.3900 .
C56B C57B 1.3900 .
C58 C61 1.44(10) .
C58 C59 1.56(2) .
C58 C60 1.92(9) 2_565
C59 C61 1.55(2) .
C59 C60 1.562(19) .
C59 C59 1.67(6) 2_565
C60 C58 1.92(9) 2_565
